data_7160290
loop_
_publ_author_name
'Dyatlov, Andrey L.'
'Filatova, Ekaterina A.'
'Pozharskii, Alexander F.'
'Marchenko, Sergey S.'
'Demidov, Oleg'
'Chernyshev, Anatoly V.'
'Metelitsa, Anatoly V.'
'Brig, Sergei S.'
'Medvedev, Michael G.'
'Bekmansurov, Danis R.'
'Morozov, Pavel G.'
'Gulevskaya, Anna V.'

_publ_section_title
;
 6-Aryl- and 6,7-diaryl-1,3-dimethyl-1H-perimidin-2(3H)-ones: synthesis,
 conformational stability, crystal structure and optical properties
;
_journal_name_full 'Organic &amp; Biomolecular Chemistry'
_journal_paper_doi 10.1039/D4OB01680G
_journal_year 2025
_chemical_formula_moiety 'C30 H24 N2 O'
_chemical_formula_sum 'C30 H24 N2 O'
_chemical_formula_weight 428.51
_chemical_melting_point 524.0(10)
_chemical_name_systematic 1,3-Dimethyl-6-(naphthalen-1-yl)-7-(m-tolyl)-1H-perimidin-2(3H)-one
_space_group_crystal_system triclinic
_space_group_IT_number 2
_space_group_name_Hall '-P 1'
_space_group_name_H-M_alt 'P -1'
_atom_sites_solution_hydrogens geom
_atom_sites_solution_primary dual
_audit_creation_date 2024-05-24
_audit_creation_method
;
Olex2 1.5
(compiled 2024.02.16 svn.r378c4104 for OlexSys, GUI svn.r6928)
;
_audit_update_record
;
2024-10-17 deposited with the CCDC.	2024-12-03 downloaded from the CCDC.
;
_cell_angle_alpha 87.430(4)
_cell_angle_beta 85.795(5)
_cell_angle_gamma 83.746(5)
_cell_formula_units_Z 2
_cell_length_a 8.4559(6)
_cell_length_b 10.5065(5)
_cell_length_c 13.4343(8)
_cell_measurement_reflns_used 3367
_cell_measurement_temperature 100.02(10)
_cell_measurement_theta_max 75.8090
_cell_measurement_theta_min 3.2540
_cell_volume 1182.41(12)
_computing_cell_refinement 'CrysAlisPro 1.171.43.121a (Rigaku OD, 2024)'
_computing_data_collection 'CrysAlisPro system (CCD 42.49 64-bit (release 15-03-2022))'
_computing_data_reduction 'CrysAlisPro 1.171.43.121a (Rigaku OD, 2024)'
_computing_molecular_graphics 'Olex2 1.5 (Dolomanov et al., 2009)'
_computing_publication_material 'Olex2 1.5 (Dolomanov et al., 2009)'
_computing_structure_refinement 'SHELXL 2019/2 (Sheldrick, 2015)'
_computing_structure_solution 'SHELXT 2018/2 (Sheldrick, 2018)'
_diffrn_ambient_environment N~2~
_diffrn_ambient_temperature 100.02(10)
_diffrn_detector 'CCD plate'
_diffrn_detector_area_resol_mean 5.2529
_diffrn_detector_type AtlasS2
_diffrn_measured_fraction_theta_full 1.000
_diffrn_measured_fraction_theta_max 0.991
_diffrn_measurement_details
;
List of Runs (angles in degrees, time in seconds):

  # Type    Start    End  Width  t~exp~   \w     \q     \k     \f   Frames
#--------------------------------------------------------------------------
  1  \w   -115.00 -67.00   1.00    4.00    --  -42.35-134.00  62.00   48
  2  \w   -101.00  -9.00   1.00    4.00    --  -42.35 136.00 -51.00   92
  3  \w    -99.00  -8.00   1.00    4.00    --  -42.35 134.00 130.00   91
  4  \w   -114.00 -66.00   1.00    4.00    --  -42.35-136.00-115.00   48
  5  \w     30.00 105.00   1.00    4.00    --   42.35-136.00-115.00   75
  6  \w     29.00 103.00   1.00    4.00    --   42.35-134.00  62.00   74
  7  \w     88.00 178.00   1.00   16.00    --  112.00 136.00 -51.00   90
  8  \w     40.00 124.00   1.00   16.00    --  112.00-134.00  62.00   84
  9  \w     89.00 178.00   1.00   16.00    --  112.00 134.00 130.00   89
 10  \w     40.00 125.00   1.00   16.00    --  112.00-136.00-115.00   85
 11  \w   -117.00 -18.00   1.00    4.00    --  -42.35 -38.00-120.00   99
 12  \w    -67.00  32.00   1.00    4.00    --  -42.35  38.00  60.00   99
 13  \w      1.00  83.00   1.00    4.00    --   42.35 -99.00 -90.00   82
 14  \w    -30.00  70.00   1.00    4.00    --   42.35 -57.00 120.00  100
 15  \w     84.00 178.00   1.00   16.00    --  112.00  30.00 150.00   94
 16  \w     36.00 113.00   1.00   16.00    --  112.00-111.00  60.00   77
 17  \w     57.00 150.00   1.00   16.00    --  112.00 178.00  60.00   93
 18  \w     39.00 138.00   1.00   16.00    --  112.00 -45.00  30.00   99
 19  \w     36.00 145.00   1.00   16.00    --  112.00 -77.00  60.00  109
 20  \w     59.00 178.00   1.00   16.00    --  112.00  15.00  60.00  119
 21  \w     57.00 150.00   1.00   16.00    --  112.00 178.00  90.00   93
 22  \w     40.00 130.00   1.00   16.00    --  112.00-141.00  87.35   90
 23  \w     30.00 110.00   1.00   16.00    --  112.00 -95.00-180.00   80
 24  \w     36.00 113.00   1.00   16.00    --  112.00-111.00 -90.00   77
 25  \w     36.00 113.00   1.00   16.00    --  112.00-111.00 150.00   77
 26  \w     36.00 140.00   1.00   16.00    --  112.00 -30.00-150.00  104
 27  \w     36.00  65.00   1.00   16.00    --  112.00-111.00  90.00   29
 28  \w     85.00 111.00   1.00   16.00    --  112.00-111.00  90.00   26
 29  \w     36.00 113.00   1.00   16.00    --  112.00-111.00 120.00   77
 30  \w    126.00 152.00   1.00   16.00    --  112.00 111.00  90.00   26
 31  \w     47.00 113.00   1.00   16.00    --  112.00-111.00-120.00   66
 32  \w     73.00 109.00   1.00   16.00    --  112.00 -95.00 120.00   36
 33  \w     83.00 176.00   1.00   16.00    --  112.00  61.00   0.00   93
 34  \w     39.00  65.00   1.00   16.00    --  112.00 -77.00-150.00   26
 35  \w    109.00 144.00   1.00   16.00    --  112.00 -77.00-150.00   35
 36  \w     39.00 101.00   1.00   16.00    --  112.00-111.00-150.00   62
 37  \w    122.00 178.00   1.00   16.00    --  112.00  30.00 -30.00   56
 38  \w     94.00 131.00   1.00   16.00    --  112.00  30.00 -60.00   37
 39  \w     36.00 102.00   1.00   16.00    --  112.00 -95.00 -90.00   66
 40  \w     61.00 125.00   1.00   16.00    --  112.00 -30.00  30.00   64
 41  \w     61.00 122.00   1.00   16.00    --  112.00 178.00  30.00   61
 42  \w     70.00  96.00   1.00   16.00    --  112.00 178.00 150.00   26
 43  \w     84.00 141.00   1.00   16.00    --  112.00  61.00 -60.00   57
 44  \w    105.00 141.00   1.00   16.00    --  112.00 -68.00 -82.52   36
 45  \w     88.00 140.00   1.00   16.00    --  112.00 -61.00  30.00   52
 46  \w    102.00 165.00   1.00   16.00    --  112.00 -15.00 -90.00   63
 47  \w     47.00  73.00   1.00   16.00    --  112.00 -61.00  30.00   26
;
_diffrn_measurement_device 'four-circle diffractometer'
_diffrn_measurement_device_type 'SuperNova, Dual, Cu at home/near, AtlasS2'
_diffrn_measurement_method '\w scans'
_diffrn_orient_matrix_type 'CrysAlisPro convention (1999,Acta A55,543-557)'
_diffrn_orient_matrix_UB_11 -0.1835458000
_diffrn_orient_matrix_UB_12 0.0153619000
_diffrn_orient_matrix_UB_13 0.0128677000
_diffrn_orient_matrix_UB_21 -0.0079153000
_diffrn_orient_matrix_UB_22 0.0057928000
_diffrn_orient_matrix_UB_23 -0.1143354000
_diffrn_orient_matrix_UB_31 0.0000696000
_diffrn_orient_matrix_UB_32 -0.1466936000
_diffrn_orient_matrix_UB_33 0.0011363000
_diffrn_radiation_monochromator mirror
_diffrn_radiation_probe x-ray
_diffrn_radiation_type 'Cu K\a'
_diffrn_radiation_wavelength 1.54184
_diffrn_reflns_av_R_equivalents 0.0900
_diffrn_reflns_av_unetI/netI 0.0843
_diffrn_reflns_Laue_measured_fraction_full 1.000
_diffrn_reflns_Laue_measured_fraction_max 0.991
_diffrn_reflns_limit_h_max 10
_diffrn_reflns_limit_h_min -10
_diffrn_reflns_limit_k_max 9
_diffrn_reflns_limit_k_min -13
_diffrn_reflns_limit_l_max 16
_diffrn_reflns_limit_l_min -16
_diffrn_reflns_number 23509
_diffrn_reflns_point_group_measured_fraction_full 1.000
_diffrn_reflns_point_group_measured_fraction_max 0.991
_diffrn_reflns_theta_full 67.684
_diffrn_reflns_theta_max 76.456
_diffrn_reflns_theta_min 3.301
_diffrn_source 'micro-focus sealed X-ray tube'
_diffrn_source_type 'SuperNova (Cu) X-ray Source'
_exptl_absorpt_coefficient_mu 0.569
_exptl_absorpt_correction_T_max 1.000
_exptl_absorpt_correction_T_min 0.725
_exptl_absorpt_correction_type gaussian
_exptl_absorpt_process_details
;
CrysAlisPro 1.171.43.121a (Rigaku Oxford Diffraction, 2024)
Numerical absorption correction based on gaussian integration over
a multifaceted crystal model
Empirical absorption correction using spherical harmonics,
implemented in SCALE3 ABSPACK scaling algorithm.
;
_exptl_crystal_colour colourless
_exptl_crystal_colour_primary colourless
_exptl_crystal_density_diffrn 1.204
_exptl_crystal_description block
_exptl_crystal_F_000 452
_exptl_crystal_preparation Luminescent
_exptl_crystal_size_max 0.22
_exptl_crystal_size_mid 0.167
_exptl_crystal_size_min 0.052
_refine_diff_density_max 0.334
_refine_diff_density_min -0.262
_refine_diff_density_rms 0.049
_refine_ls_extinction_method none
_refine_ls_goodness_of_fit_ref 0.985
_refine_ls_hydrogen_treatment constr
_refine_ls_matrix_type full
_refine_ls_number_parameters 488
_refine_ls_number_reflns 4912
_refine_ls_number_restraints 665
_refine_ls_restrained_S_all 0.934
_refine_ls_R_factor_all 0.1054
_refine_ls_R_factor_gt 0.0601
_refine_ls_shift/su_max 0.000
_refine_ls_shift/su_mean 0.000
_refine_ls_structure_factor_coef Fsqd
_refine_ls_weighting_details 'w=1/[\s^2^(Fo^2^)+(0.0772P)^2^] where P=(Fo^2^+2Fc^2^)/3'
_refine_ls_weighting_scheme calc
_refine_ls_wR_factor_gt 0.1548
_refine_ls_wR_factor_ref 0.1790
_reflns_Friedel_coverage 0.000
_reflns_number_gt 2844
_reflns_number_total 4912
_reflns_threshold_expression 'I > 2\s(I)'
_cod_data_source_file d4ob01680g2.cif
_cod_data_source_block d_53_2_100_autored
_cod_depositor_comments
;
The following automatic conversions were performed:

data item '_chemical_melting_point' value '523-525' was changed to
'524.0(10)' -- the average value was taken and precision was
estimated.

Automatic conversion script
Id: cif_fix_values 8170 2020-07-09 18:12:32Z antanas 
;
_cod_database_code 7160290
_shelx_shelxl_version_number 2019/2
_chemical_oxdiff_formula 'C30 H24 N2 O'
_shelx_space_group_comment
;
The symmetry employed for this shelxl refinement is uniquely defined
by the following loop, which should always be used as a source of
symmetry information in preference to the above space-group names.
They are only intended as comments.
;
_shelx_estimated_absorpt_t_max 0.971
_shelx_estimated_absorpt_t_min 0.885
_olex2_refinement_description
;
1. Fixed Uiso
 At 1.2 times of:
  All C(H) groups
 At 1.5 times of:
  All C(H,H,H) groups
2. Restrained distances
 O15-C2 \\sim O15A-C2A
 with sigma of 0.02
 N3-C16 \\sim N3A-C16A
 with sigma of 0.02
 N3-C4 \\sim N3A-C4A
 with sigma of 0.02
 N1-C14 \\sim N1A-C14A
 with sigma of 0.02
 N3-C2 \\sim N3A-C2A
 with sigma of 0.02
 N1-C12 \\sim N1A-C12A
 with sigma of 0.02
 N1-C2 \\sim N1A-C2A
 with sigma of 0.02
 C4-C13 \\sim C4A-C13A
 with sigma of 0.02
 C4-C5 \\sim C4A-C5A
 with sigma of 0.02
 C13-C8 \\sim C13A-C8A
 with sigma of 0.02
 C13-C12 \\sim C13A-C12A
 with sigma of 0.02
 C8-C9 \\sim C8A-C9A
 with sigma of 0.02
 C8-C7 \\sim C8A-C7A
 with sigma of 0.02
 C12-C11 \\sim C12A-C11A
 with sigma of 0.02
 C28-C33 \\sim C28A-C33A
 with sigma of 0.02
 C4-C16 \\sim C4A-C16A
 with sigma of 0.04
 C12-C14 \\sim C12A-C14A
 with sigma of 0.04
 C28-C29 \\sim C28A-C29A
 with sigma of 0.02
 C28-C27 \\sim C28A-C27A
 with sigma of 0.02
 C2-C16 \\sim C2A-C16A
 with sigma of 0.04
 C2-C14 \\sim C2A-C14A
 with sigma of 0.04
 C9-C10 \\sim C9A-C10A
 with sigma of 0.02
 C9-C17 \\sim C9A-C17A
 with sigma of 0.02
 C32-C33 \\sim C32A-C33A
 with sigma of 0.02
 C32-C31 \\sim C32A-C31A
 with sigma of 0.02
 C7-C6 \\sim C7A-C6A
 with sigma of 0.02
 C7-C24 \\sim C7A-C24A
 with sigma of 0.02
 C11-C10 \\sim C11A-C10A
 with sigma of 0.02
 C5-C6 \\sim C5A-C6A
 with sigma of 0.02
 C33-C24 \\sim C33A-C24A
 with sigma of 0.02
 C17-C18 \\sim C17A-C18A
 with sigma of 0.02
 C17-C23 \\sim C17A-C23A
 with sigma of 0.02
 C26-C25 \\sim C26A-C25A
 with sigma of 0.02
 C26-C27 \\sim C26A-C27A
 with sigma of 0.02
 C25-C24 \\sim C25A-C24A
 with sigma of 0.02
 C29-C30 \\sim C29A-C30A
 with sigma of 0.02
 C18-C19 \\sim C18A-C19A
 with sigma of 0.02
 C23-C22 \\sim C23A-C22A
 with sigma of 0.02
 C31-C30 \\sim C31A-C30A
 with sigma of 0.02
 C21-C22 \\sim C21A-C22A
 with sigma of 0.02
 C21-C19 \\sim C21A-C19A
 with sigma of 0.02
 C19-C20 \\sim C19A-C20A
 with sigma of 0.02
 O15-N3 \\sim O15A-N3A
 with sigma of 0.04
 O15-N1 \\sim O15A-N1A
 with sigma of 0.04
 N3-N1 \\sim N3A-N1A
 with sigma of 0.04
 N3-C13 \\sim N3A-C13A
 with sigma of 0.04
 N3-C5 \\sim N3A-C5A
 with sigma of 0.04
 N1-C13 \\sim N1A-C13A
 with sigma of 0.04
 N1-C11 \\sim N1A-C11A
 with sigma of 0.04
 C4-C8 \\sim C4A-C8A
 with sigma of 0.04
 C4-C12 \\sim C4A-C12A
 with sigma of 0.04
 C4-C2 \\sim C4A-C2A
 with sigma of 0.04
 C4-C6 \\sim C4A-C6A
 with sigma of 0.04
 C13-C9 \\sim C13A-C9A
 with sigma of 0.04
 C13-C7 \\sim C13A-C7A
 with sigma of 0.04
 C13-C11 \\sim C13A-C11A
 with sigma of 0.04
 C13-C5 \\sim C13A-C5A
 with sigma of 0.04
 C8-C12 \\sim C8A-C12A
 with sigma of 0.04
 C8-C10 \\sim C8A-C10A
 with sigma of 0.04
 C8-C17 \\sim C8A-C17A
 with sigma of 0.04
 C8-C6 \\sim C8A-C6A
 with sigma of 0.04
 C8-C24 \\sim C8A-C24A
 with sigma of 0.04
 C12-C2 \\sim C12A-C2A
 with sigma of 0.04
 C12-C10 \\sim C12A-C10A
 with sigma of 0.04
 C28-C32 \\sim C28A-C32A
 with sigma of 0.04
 C28-C26 \\sim C28A-C26A
 with sigma of 0.04
 C28-C24 \\sim C28A-C24A
 with sigma of 0.04
 C28-C30 \\sim C28A-C30A
 with sigma of 0.04
 C9-C7 \\sim C9A-C7A
 with sigma of 0.04
 C9-C11 \\sim C9A-C11A
 with sigma of 0.04
 C9-C18 \\sim C9A-C18A
 with sigma of 0.04
 C9-C23 \\sim C9A-C23A
 with sigma of 0.04
 C32-C24 \\sim C32A-C24A
 with sigma of 0.04
 C32-C30 \\sim C32A-C30A
 with sigma of 0.04
 C7-C5 \\sim C7A-C5A
 with sigma of 0.04
 C7-C33 \\sim C7A-C33A
 with sigma of 0.04
 C7-C25 \\sim C7A-C25A
 with sigma of 0.04
 C10-C17 \\sim C10A-C17A
 with sigma of 0.04
 C33-C25 \\sim C33A-C25A
 with sigma of 0.04
 C33-C29 \\sim C33A-C29A
 with sigma of 0.04
 C33-C27 \\sim C33A-C27A
 with sigma of 0.04
 C33-C31 \\sim C33A-C31A
 with sigma of 0.04
 C17-C22 \\sim C17A-C22A
 with sigma of 0.04
 C17-C19 \\sim C17A-C19A
 with sigma of 0.04
 C6-C24 \\sim C6A-C24A
 with sigma of 0.04
 C26-C24 \\sim C26A-C24A
 with sigma of 0.04
 C25-C27 \\sim C25A-C27A
 with sigma of 0.04
 C29-C27 \\sim C29A-C27A
 with sigma of 0.04
 C29-C31 \\sim C29A-C31A
 with sigma of 0.04
 C18-C23 \\sim C18A-C23A
 with sigma of 0.04
 C18-C21 \\sim C18A-C21A
 with sigma of 0.04
 C18-C20 \\sim C18A-C20A
 with sigma of 0.04
 C23-C21 \\sim C23A-C21A
 with sigma of 0.04
 C21-C20 \\sim C21A-C20A
 with sigma of 0.04
 C22-C19 \\sim C22A-C19A
 with sigma of 0.04
3. Uiso/Uaniso restraints and constraints
Uanis(C31A) = Uanis(C32)
Uanis(C25A) = Uanis(C32A)
Uanis(C24A) = Uanis(C24)
Uanis(C30A) = Uanis(C30)
Uanis(C29A) = Uanis(C27A)
Uanis(C33A) = Uanis(C33)
Uanis(C21) = Uanis(C21A)
Uanis(C20A) = Uanis(C20)
Uanis(C23A) = Uanis(C23)
Uanis(C18A) = Uanis(C18)
Uanis(C17A) = Uanis(C17)
Uanis(C2A) = Uanis(C2)
Uanis(C4A) = Uanis(C4)
Uanis(C6A) = Uanis(C6)
Uanis(N3A) = Uanis(N3)
Uanis(C16) = Uanis(C14A)
Uanis(C16A) = Uanis(C14)
Uanis(C10A) = Uanis(C6)
Uanis(O15) = Uanis(O15A)
4. Rigid body (RIGU) restrains
 C26, C22, C10A, N1A, C30A, C16, C24A, C18, C2A, C24, C25, C16A, C31, C4A, C27,
  C29, C20, C29A, C14, C23, C13, C23A, C4, C6A, C8, C28, C12, N3, C32, C13A, C7,
  C2, C11, C19, C10, C30, C33, N1, O15A, C6, O15, C17, C9, C5, C26A, C17A, C31A,
  C19A, C25A, C21A, C7A, C9A, C32A, C28A, C18A, C20A, C8A, C5A, C22A, C27A,
 C14A, C33A, N3A, C11A, C21, C12A
 with sigma for 1-2 distances of 0.004 and sigma for 1-3 distances of 0.004
5. Others
 Sof(C30A)=Sof(H30A)=Sof(O15A)=Sof(C2A)=Sof(N1A)=Sof(N3A)=Sof(C12A)=Sof(C14A)=
 Sof(H14D)=Sof(H14E)=Sof(H14F)=Sof(C4A)=Sof(C16A)=Sof(H16D)=Sof(H16E)=Sof(H16F)=
 Sof(C13A)=Sof(C11A)=Sof(H11A)=Sof(C5A)=Sof(H5A)=Sof(C8A)=Sof(C10A)=Sof(H10A)=
 Sof(C6A)=Sof(H6A)=Sof(C9A)=Sof(C7A)=Sof(C17A)=Sof(C24A)=Sof(C18A)=Sof(H18A)=
 Sof(C23A)=Sof(H23A)=Sof(C25A)=Sof(H25A)=Sof(C33A)=Sof(C32A)=Sof(H32A)=
 Sof(C19A)=Sof(C22A)=Sof(H22A)=Sof(C21A)=Sof(H21A)=Sof(C26A)=Sof(H26A)=
 Sof(C28A)=Sof(C27A)=Sof(H27A)=Sof(C31A)=Sof(H31A)=Sof(C20A)=Sof(H20D)=
 Sof(H20E)=Sof(H20F)=Sof(C29A)=Sof(H29A)=1-FVAR(1)
 Sof(O15)=Sof(N3)=Sof(N1)=Sof(C4)=Sof(C13)=Sof(C8)=Sof(C12)=Sof(C28)=Sof(C2)=
 Sof(C9)=Sof(C32)=Sof(H32)=Sof(C7)=Sof(C11)=Sof(H11)=Sof(C5)=Sof(H5)=Sof(C10)=
 Sof(H10)=Sof(C33)=Sof(C17)=Sof(C6)=Sof(H6)=Sof(C26)=Sof(H26)=Sof(C16)=
 Sof(H16A)=Sof(H16B)=Sof(H16C)=Sof(C25)=Sof(H25)=Sof(C14)=Sof(H14A)=Sof(H14B)=
 Sof(H14C)=Sof(C24)=Sof(C29)=Sof(H29)=Sof(C18)=Sof(H18)=Sof(C27)=Sof(H27)=
 Sof(C23)=Sof(H23)=Sof(C31)=Sof(H31)=Sof(C30)=Sof(H30)=Sof(C21)=Sof(H21)=
 Sof(C22)=Sof(H22)=Sof(C19)=Sof(C20)=Sof(H20A)=Sof(H20B)=Sof(H20C)=FVAR(1)
6.a Aromatic/amide H refined with riding coordinates:
 C32(H32), C11(H11), C5(H5), C10(H10), C6(H6), C26(H26), C25(H25), C29(H29),
 C18(H18), C27(H27), C23(H23), C31(H31), C30(H30), C21(H21), C22(H22),
 C30A(H30A), C11A(H11A), C5A(H5A), C10A(H10A), C6A(H6A), C18A(H18A), C23A(H23A),
  C25A(H25A), C32A(H32A), C22A(H22A), C21A(H21A), C26A(H26A), C27A(H27A),
 C31A(H31A), C29A(H29A)
6.b Idealised Me refined as rotating group:
 C16(H16A,H16B,H16C), C14(H14A,H14B,H14C), C20(H20A,H20B,H20C), C14A(H14D,H14E,
 H14F), C16A(H16D,H16E,H16F), C20A(H20D,H20E,H20F)
;
_smtbx_masks_void_probe_radius 1.2
_smtbx_masks_void_truncation_radius 1.2
_olex2_submission_special_instructions 'No special instructions were received'
_oxdiff_exptl_absorpt_empirical_details
;
Empirical correction (ABSPACK) includes:
- Absorption correction using spherical harmonics
- Frame scaling
;
_oxdiff_exptl_absorpt_empirical_full_max 1.808
_oxdiff_exptl_absorpt_empirical_full_min 0.229

loop_
_space_group_symop_operation_xyz
'x, y, z'
'-x, -y, -z'

loop_
_atom_site_label
_atom_site_type_symbol
_atom_site_fract_x
_atom_site_fract_y
_atom_site_fract_z
_atom_site_U_iso_or_equiv
_atom_site_adp_type
_atom_site_occupancy
_atom_site_site_symmetry_order
_atom_site_calc_flag
_atom_site_refinement_flags_posn
_atom_site_refinement_flags_adp
_atom_site_refinement_flags_occupancy
_atom_site_disorder_assembly
_atom_site_disorder_group
O15 O 0.8219(3) 0.3551(2) 0.29445(18) 0.0349(5) Uani 0.907(2) 1 d D . P A 1
N3 N 0.8828(15) 0.5406(5) 0.3565(4) 0.0306(6) Uani 0.907(2) 1 d D . P A 1
N1 N 0.7314(7) 0.4010(3) 0.4539(3) 0.0301(7) Uani 0.907(2) 1 d D . P A 1
C4 C 0.8786(3) 0.6244(3) 0.4353(3) 0.0276(7) Uani 0.907(2) 1 d D . P A 1
C13 C 0.7856(7) 0.5997(4) 0.5243(4) 0.0283(8) Uani 0.907(2) 1 d D . P A 1
C8 C 0.7698(4) 0.6874(2) 0.6051(2) 0.0266(6) Uani 0.907(2) 1 d D . P A 1
C12 C 0.7106(6) 0.4848(4) 0.5336(4) 0.0287(9) Uani 0.907(2) 1 d D . P A 1
C28 C 0.6892(5) 1.0914(5) 0.7477(5) 0.0315(9) Uani 0.907(2) 1 d D . P A 1
C2 C 0.8114(4) 0.4280(3) 0.3641(2) 0.0304(9) Uani 0.907(2) 1 d D . P A 1
C9 C 0.6761(4) 0.6538(3) 0.6938(2) 0.0301(7) Uani 0.907(2) 1 d D . P A 1
C32 C 0.5550(4) 0.9791(4) 0.6287(4) 0.0319(9) Uani 0.907(2) 1 d D . P A 1
H32 H 0.556199 0.914542 0.581232 0.038 Uiso 0.907(2) 1 calc R U P A 1
C7 C 0.8486(4) 0.8021(2) 0.5896(2) 0.0279(5) Uani 0.907(2) 1 d D . P A 1
C11 C 0.6173(7) 0.4585(5) 0.6179(4) 0.0337(11) Uani 0.907(2) 1 d D . P A 1
H11 H 0.564237 0.383020 0.623256 0.040 Uiso 0.907(2) 1 calc R U P A 1
C5 C 0.9592(4) 0.7322(3) 0.4247(3) 0.0292(7) Uani 0.907(2) 1 d D . P A 1
H5 H 1.025714 0.747355 0.366258 0.035 Uiso 0.907(2) 1 calc R U P A 1
C10 C 0.6005(4) 0.5435(3) 0.6966(3) 0.0331(8) Uani 0.907(2) 1 d D . P A 1
H10 H 0.534102 0.524356 0.754306 0.040 Uiso 0.907(2) 1 calc R U P A 1
C33 C 0.6950(3) 0.9916(2) 0.6785(2) 0.0286(5) Uani 0.907(2) 1 d D . P A 1
C17 C 0.6537(4) 0.7268(2) 0.7873(2) 0.0313(6) Uani 0.907(2) 1 d D . P A 1
C6 C 0.9405(4) 0.8187(2) 0.5024(2) 0.0290(6) Uani 0.907(2) 1 d D . P A 1
H6 H 0.994766 0.893380 0.494050 0.035 Uiso 0.907(2) 1 calc R U P A 1
C26 C 0.9687(4) 1.0326(3) 0.7726(3) 0.0357(7) Uani 0.907(2) 1 d D . P A 1
H26 H 1.062889 1.047221 0.802829 0.043 Uiso 0.907(2) 1 calc R U P A 1
C16 C 0.9753(6) 0.5684(5) 0.2636(3) 0.0368(11) Uani 0.907(2) 1 d D . P A 1
H16A H 0.933577 0.651805 0.235129 0.055 Uiso 0.907(2) 1 calc R U P A 1
H16B H 0.967075 0.501707 0.216062 0.055 Uiso 0.907(2) 1 calc R U P A 1
H16C H 1.087291 0.570377 0.277088 0.055 Uiso 0.907(2) 1 calc R U P A 1
C25 C 0.9740(4) 0.9331(3) 0.7050(3) 0.0333(7) Uani 0.907(2) 1 d D . P A 1
H25 H 1.071737 0.881900 0.689669 0.040 Uiso 0.907(2) 1 calc R U P A 1
C14 C 0.6599(4) 0.2798(3) 0.4654(3) 0.0348(8) Uani 0.907(2) 1 d D . P A 1
H14A H 0.699775 0.230898 0.523894 0.052 Uiso 0.907(2) 1 calc R U P A 1
H14B H 0.688358 0.229918 0.405556 0.052 Uiso 0.907(2) 1 calc R U P A 1
H14C H 0.543602 0.297473 0.474403 0.052 Uiso 0.907(2) 1 calc R U P A 1
C24 C 0.8370(3) 0.9093(2) 0.6605(2) 0.0299(5) Uani 0.907(2) 1 d D . P A 1
C29 C 0.5468(5) 1.1716(3) 0.7669(3) 0.0380(7) Uani 0.907(2) 1 d D . P A 1
H29 H 0.543222 1.237460 0.813457 0.046 Uiso 0.907(2) 1 calc R U P A 1
C18 C 0.7838(5) 0.7435(2) 0.8421(2) 0.0373(7) Uani 0.907(2) 1 d D . P A 1
H18 H 0.888477 0.712388 0.817615 0.045 Uiso 0.907(2) 1 calc R U P A 1
C27 C 0.8303(4) 1.1081(2) 0.7950(2) 0.0360(6) Uani 0.907(2) 1 d D . P A 1
H27 H 0.827993 1.172487 0.842731 0.043 Uiso 0.907(2) 1 calc R U P A 1
C23 C 0.5003(4) 0.7704(3) 0.8245(2) 0.0380(7) Uani 0.907(2) 1 d D . P A 1
H23 H 0.411336 0.758070 0.788176 0.046 Uiso 0.907(2) 1 calc R U P A 1
C31 C 0.4179(4) 1.0596(3) 0.6485(3) 0.0374(7) Uani 0.907(2) 1 d D . P A 1
H31 H 0.325630 1.050378 0.614332 0.045 Uiso 0.907(2) 1 calc R U P A 1
C30 C 0.4128(4) 1.1554(3) 0.7188(3) 0.0398(7) Uani 0.907(2) 1 d D . P A 1
H30 H 0.316611 1.209035 0.733041 0.048 Uiso 0.907(2) 1 calc R U P A 1
C21 C 0.6071(6) 0.8490(3) 0.9676(3) 0.0488(9) Uani 0.907(2) 1 d D . P A 1
H21 H 0.591153 0.891193 1.029207 0.059 Uiso 0.907(2) 1 calc R U P A 1
C22 C 0.4768(5) 0.8323(3) 0.9151(3) 0.0465(8) Uani 0.907(2) 1 d D . P A 1
H22 H 0.372303 0.862582 0.940433 0.056 Uiso 0.907(2) 1 calc R U P A 1
C19 C 0.7608(6) 0.8054(3) 0.9321(2) 0.0472(8) Uani 0.907(2) 1 d D . P A 1
C20 C 0.9021(7) 0.8230(4) 0.9894(3) 0.0676(12) Uani 0.907(2) 1 d D . P A 1
H20A H 0.901878 0.766733 1.049536 0.101 Uiso 0.907(2) 1 calc R U P A 1
H20B H 0.896411 0.912404 1.008503 0.101 Uiso 0.907(2) 1 calc R U P A 1
H20C H 1.000377 0.801447 0.947461 0.101 Uiso 0.907(2) 1 calc R U P A 1
C30A C 0.943(3) 1.137(2) 0.833(2) 0.0398(7) Uani 0.093(2) 1 d D . P A 2
H30A H 0.999928 1.185099 0.873251 0.048 Uiso 0.093(2) 1 calc R U P A 2
O15A O 0.876(3) 0.340(2) 0.3097(19) 0.0349(5) Uani 0.093(2) 1 d D . P A 2
C2A C 0.837(6) 0.415(3) 0.379(2) 0.0304(9) Uani 0.093(2) 1 d D . P A 2
N1A N 0.748(9) 0.389(3) 0.466(4) 0.050(15) Uani 0.093(2) 1 d D . P A 2
N3A N 0.878(15) 0.540(5) 0.368(5) 0.0306(6) Uani 0.093(2) 1 d D . P A 2
C12A C 0.676(7) 0.486(3) 0.531(3) 0.032(9) Uani 0.093(2) 1 d D . P A 2
C14A C 0.695(6) 0.261(3) 0.485(3) 0.0368(11) Uani 0.093(2) 1 d D . P A 2
H14D H 0.735456 0.206725 0.429202 0.055 Uiso 0.093(2) 1 calc R U P A 2
H14E H 0.577927 0.268685 0.489832 0.055 Uiso 0.093(2) 1 calc R U P A 2
H14F H 0.735157 0.223720 0.547003 0.055 Uiso 0.093(2) 1 calc R U P A 2
C4A C 0.836(5) 0.634(3) 0.439(2) 0.0276(7) Uani 0.093(2) 1 d D . P A 2
C16A C 0.945(9) 0.576(5) 0.270(3) 0.0348(8) Uani 0.093(2) 1 d D . P A 2
H16D H 1.058004 0.541371 0.262436 0.052 Uiso 0.093(2) 1 calc R U P A 2
H16E H 0.936306 0.669145 0.261100 0.052 Uiso 0.093(2) 1 calc R U P A 2
H16F H 0.887300 0.540189 0.218530 0.052 Uiso 0.093(2) 1 calc R U P A 2
C13A C 0.756(8) 0.599(3) 0.531(3) 0.032(9) Uani 0.093(2) 1 d D . P A 2
C11A C 0.581(7) 0.456(4) 0.614(3) 0.029(8) Uani 0.093(2) 1 d D . P A 2
H11A H 0.532871 0.378471 0.618135 0.035 Uiso 0.093(2) 1 calc R U P A 2
C5A C 0.906(5) 0.747(2) 0.432(3) 0.034(8) Uani 0.093(2) 1 d D . P A 2
H5A H 0.987230 0.760914 0.380499 0.041 Uiso 0.093(2) 1 calc R U P A 2
C8A C 0.701(3) 0.6966(16) 0.6016(15) 0.022(5) Uani 0.093(2) 1 d D . P A 2
C10A C 0.556(5) 0.542(3) 0.693(2) 0.0290(6) Uani 0.093(2) 1 d D . P A 2
H10A H 0.488126 0.519498 0.749055 0.035 Uiso 0.093(2) 1 calc R U P A 2
C6A C 0.855(4) 0.8416(19) 0.5020(17) 0.0290(6) Uani 0.093(2) 1 d D . P A 2
H6A H 0.888836 0.924732 0.490255 0.035 Uiso 0.093(2) 1 calc R U P A 2
C9A C 0.622(4) 0.656(2) 0.6938(17) 0.030(6) Uani 0.093(2) 1 d D . P A 2
C7A C 0.761(3) 0.8191(16) 0.5858(16) 0.030(4) Uani 0.093(2) 1 d D . P A 2
C17A C 0.580(3) 0.734(2) 0.7848(17) 0.0313(6) Uani 0.093(2) 1 d D . P A 2
C24A C 0.693(2) 0.9356(18) 0.6411(17) 0.0299(5) Uani 0.093(2) 1 d D . P A 2
C18A C 0.702(3) 0.752(3) 0.8457(19) 0.0373(7) Uani 0.093(2) 1 d D . P A 2
H18A H 0.809898 0.722750 0.827559 0.045 Uiso 0.093(2) 1 calc R U P A 2
C23A C 0.421(3) 0.768(3) 0.814(2) 0.0380(7) Uani 0.093(2) 1 d D . P A 2
H23A H 0.340611 0.750522 0.772983 0.046 Uiso 0.093(2) 1 calc R U P A 2
C25A C 0.529(3) 0.970(4) 0.642(4) 0.030(4) Uani 0.093(2) 1 d D . P A 2
H25A H 0.465433 0.913039 0.615234 0.036 Uiso 0.093(2) 1 calc R U P A 2
C33A C 0.779(2) 1.0010(19) 0.7066(17) 0.0286(5) Uani 0.093(2) 1 d D . P A 2
C32A C 0.940(3) 0.964(3) 0.723(2) 0.030(4) Uani 0.093(2) 1 d D . P A 2
H32A H 0.996530 0.896292 0.686500 0.036 Uiso 0.093(2) 1 calc R U P A 2
C19A C 0.658(4) 0.815(3) 0.935(2) 0.049(6) Uani 0.093(2) 1 d D . P A 2
C22A C 0.377(4) 0.829(3) 0.906(2) 0.054(6) Uani 0.093(2) 1 d D . P A 2
H22A H 0.268900 0.853466 0.926190 0.064 Uiso 0.093(2) 1 calc R U P A 2
C21A C 0.499(4) 0.852(3) 0.964(2) 0.0488(9) Uani 0.093(2) 1 d D . P A 2
H21A H 0.473203 0.893977 1.024689 0.059 Uiso 0.093(2) 1 calc R U P A 2
C26A C 0.451(3) 1.086(3) 0.682(3) 0.055(9) Uani 0.093(2) 1 d D . P A 2
H26A H 0.344997 1.115852 0.667095 0.066 Uiso 0.093(2) 1 calc R U P A 2
C28A C 0.697(4) 1.107(6) 0.758(6) 0.042(10) Uani 0.093(2) 1 d D . P A 2
C27A C 0.534(3) 1.152(4) 0.741(4) 0.044(5) Uani 0.093(2) 1 d D . P A 2
H27A H 0.483898 1.227008 0.771723 0.053 Uiso 0.093(2) 1 calc R U P A 2
C31A C 1.019(3) 1.025(3) 0.790(2) 0.0319(9) Uani 0.093(2) 1 d D . P A 2
H31A H 1.122548 0.991310 0.807932 0.038 Uiso 0.093(2) 1 calc R U P A 2
C20A C 0.784(5) 0.831(4) 1.004(3) 0.0676(12) Uani 0.093(2) 1 d D . P A 2
H20D H 0.829203 0.746472 1.028094 0.101 Uiso 0.093(2) 1 calc R U P A 2
H20E H 0.737377 0.881290 1.060175 0.101 Uiso 0.093(2) 1 calc R U P A 2
H20F H 0.868437 0.875424 0.967840 0.101 Uiso 0.093(2) 1 calc R U P A 2
C29A C 0.786(3) 1.180(2) 0.816(2) 0.044(5) Uani 0.093(2) 1 d D . P A 2
H29A H 0.737945 1.257839 0.843578 0.053 Uiso 0.093(2) 1 calc R U P A 2

loop_
_atom_site_aniso_label
_atom_site_aniso_U_11
_atom_site_aniso_U_22
_atom_site_aniso_U_33
_atom_site_aniso_U_23
_atom_site_aniso_U_13
_atom_site_aniso_U_12
O15 0.0350(13) 0.0341(9) 0.0360(12) -0.0142(8) -0.0047(10) 0.0012(9)
N3 0.0348(14) 0.0285(8) 0.0282(19) -0.0067(10) 0.0003(17) -0.0012(7)
N1 0.0340(15) 0.0245(10) 0.0329(14) -0.0091(10) -0.0030(11) -0.0042(10)
C4 0.0291(19) 0.0274(10) 0.0255(12) -0.0046(9) -0.0041(12) 0.0036(11)
C13 0.030(2) 0.0263(12) 0.0283(17) -0.0043(11) -0.0006(13) -0.0007(11)
C8 0.0267(16) 0.0262(11) 0.0264(13) -0.0047(9) -0.0039(12) 0.0019(11)
C12 0.029(2) 0.0273(12) 0.0297(15) -0.0090(11) -0.0028(13) -0.0006(12)
C28 0.0456(17) 0.0254(18) 0.022(2) -0.0018(14) 0.0052(13) -0.0044(12)
C2 0.0310(19) 0.0293(11) 0.0305(15) -0.0062(10) -0.0069(13) 0.0038(11)
C9 0.0348(18) 0.0260(11) 0.0288(14) -0.0044(10) -0.0006(12) -0.0005(11)
C32 0.0366(15) 0.0276(12) 0.030(2) -0.0009(13) 0.0058(14) -0.0033(12)
C7 0.0305(14) 0.0248(10) 0.0278(13) -0.0037(9) -0.0036(11) 0.0015(10)
C11 0.035(2) 0.0292(14) 0.0381(18) -0.0064(12) 0.0000(16) -0.0065(14)
C5 0.0294(18) 0.0292(12) 0.0281(16) -0.0044(10) 0.0020(12) -0.0004(12)
C10 0.036(2) 0.0304(11) 0.0322(15) -0.0038(10) 0.0001(14) -0.0029(13)
C33 0.0354(14) 0.0249(10) 0.0245(13) -0.0006(9) 0.0039(10) -0.0030(9)
C17 0.0437(16) 0.0224(9) 0.0267(13) -0.0003(9) 0.0047(13) -0.0041(12)
C6 0.0334(15) 0.0253(10) 0.0284(13) -0.0018(9) -0.0024(11) -0.0027(10)
C26 0.0377(17) 0.0369(12) 0.0343(17) -0.0049(12) -0.0061(13) -0.0088(12)
C16 0.042(3) 0.0380(14) 0.0287(15) -0.0084(11) 0.0049(14) 0.0010(17)
C25 0.0362(15) 0.0291(14) 0.0341(17) -0.0060(12) -0.0009(13) -0.0003(11)
C14 0.0368(19) 0.0252(11) 0.043(2) -0.0088(11) -0.0030(13) -0.0035(11)
C24 0.0364(13) 0.0267(10) 0.0264(13) -0.0032(9) 0.0023(10) -0.0052(9)
C29 0.0513(18) 0.0278(14) 0.033(2) -0.0058(11) 0.0050(14) 0.0007(12)
C18 0.0577(19) 0.0246(10) 0.0300(14) 0.0003(9) -0.0049(14) -0.0054(13)
C27 0.0487(17) 0.0281(11) 0.0314(15) -0.0059(10) 0.0031(13) -0.0067(11)
C23 0.0499(18) 0.0280(10) 0.0352(15) -0.0037(10) 0.0086(14) -0.0067(13)
C31 0.0358(15) 0.0367(14) 0.0386(17) -0.0035(13) -0.0019(13) 0.0024(12)
C30 0.0423(16) 0.0349(12) 0.0392(16) -0.0045(12) 0.0062(13) 0.0049(11)
C21 0.090(3) 0.0288(12) 0.0270(15) -0.0057(11) 0.0083(17) -0.0088(16)
C22 0.066(2) 0.0314(13) 0.0397(19) -0.0096(12) 0.0217(16) -0.0078(14)
C19 0.087(3) 0.0258(12) 0.0298(16) 0.0018(11) -0.0069(16) -0.0097(14)
C20 0.111(4) 0.0486(16) 0.048(2) -0.0016(15) -0.025(2) -0.016(2)
C30A 0.0423(16) 0.0349(12) 0.0392(16) -0.0045(12) 0.0062(13) 0.0049(11)
O15A 0.0350(13) 0.0341(9) 0.0360(12) -0.0142(8) -0.0047(10) 0.0012(9)
C2A 0.0310(19) 0.0293(11) 0.0305(15) -0.0062(10) -0.0069(13) 0.0038(11)
N1A 0.07(3) 0.035(7) 0.043(12) -0.011(7) 0.017(19) -0.006(11)
N3A 0.0348(14) 0.0285(8) 0.0282(19) -0.0067(10) 0.0003(17) -0.0012(7)
C12A 0.046(18) 0.023(7) 0.025(9) -0.001(6) -0.003(11) 0.000(8)
C14A 0.042(3) 0.0380(14) 0.0287(15) -0.0084(11) 0.0049(14) 0.0010(17)
C4A 0.0291(19) 0.0274(10) 0.0255(12) -0.0046(9) -0.0041(12) 0.0036(11)
C16A 0.0368(19) 0.0252(11) 0.043(2) -0.0088(11) -0.0030(13) -0.0035(11)
C13A 0.041(19) 0.025(7) 0.028(7) -0.001(5) 0.001(10) 0.002(8)
C11A 0.043(18) 0.020(8) 0.023(7) 0.002(6) -0.003(9) 0.001(9)
C5A 0.044(17) 0.028(6) 0.029(9) -0.003(6) 0.002(11) -0.002(9)
C8A 0.023(11) 0.018(5) 0.025(6) 0.002(4) -0.005(7) 0.003(6)
C10A 0.0334(15) 0.0253(10) 0.0284(13) -0.0018(9) -0.0024(11) -0.0027(10)
C6A 0.0334(15) 0.0253(10) 0.0284(13) -0.0018(9) -0.0024(11) -0.0027(10)
C9A 0.042(12) 0.023(6) 0.026(6) 0.001(4) 0.002(6) -0.004(7)
C7A 0.039(9) 0.025(5) 0.024(6) -0.004(4) 0.002(6) -0.001(5)
C17A 0.0437(16) 0.0224(9) 0.0267(13) -0.0003(9) 0.0047(13) -0.0041(12)
C24A 0.0364(13) 0.0267(10) 0.0264(13) -0.0032(9) 0.0023(10) -0.0052(9)
C18A 0.0577(19) 0.0246(10) 0.0300(14) 0.0003(9) -0.0049(14) -0.0054(13)
C23A 0.0499(18) 0.0280(10) 0.0352(15) -0.0037(10) 0.0086(14) -0.0067(13)
C25A 0.038(4) 0.024(7) 0.028(9) 0.000(6) 0.006(4) -0.005(4)
C33A 0.0354(14) 0.0249(10) 0.0245(13) -0.0006(9) 0.0039(10) -0.0030(9)
C32A 0.038(4) 0.024(7) 0.028(9) 0.000(6) 0.006(4) -0.005(4)
C19A 0.085(6) 0.032(13) 0.031(7) -0.006(8) 0.003(5) -0.010(6)
C22A 0.081(7) 0.042(13) 0.036(7) -0.003(8) 0.011(5) -0.009(7)
C21A 0.090(3) 0.0288(12) 0.0270(15) -0.0057(11) 0.0083(17) -0.0088(16)
C26A 0.055(9) 0.039(10) 0.07(2) -0.027(13) -0.003(9) 0.002(7)
C28A 0.052(7) 0.030(12) 0.042(19) -0.012(14) 0.008(8) -0.003(6)
C27A 0.054(5) 0.027(6) 0.049(11) -0.011(7) 0.005(5) -0.003(4)
C31A 0.0366(15) 0.0276(12) 0.030(2) -0.0009(13) 0.0058(14) -0.0033(12)
C20A 0.111(4) 0.0486(16) 0.048(2) -0.0016(15) -0.025(2) -0.016(2)
C29A 0.054(5) 0.027(6) 0.049(11) -0.011(7) 0.005(5) -0.003(4)

loop_
_atom_type_symbol
_atom_type_description
_atom_type_scat_dispersion_real
_atom_type_scat_dispersion_imag
_atom_type_scat_source
C C 0.0181 0.0091 'International Tables Vol C Tables 4.2.6.8 and 6.1.1.4'
H H 0.0000 0.0000 'International Tables Vol C Tables 4.2.6.8 and 6.1.1.4'
N N 0.0311 0.0180 'International Tables Vol C Tables 4.2.6.8 and 6.1.1.4'
O O 0.0492 0.0322 'International Tables Vol C Tables 4.2.6.8 and 6.1.1.4'

loop_
_exptl_crystal_face_index_h
_exptl_crystal_face_index_k
_exptl_crystal_face_index_l
_exptl_crystal_face_perp_dist
-5 0 -4 0.0836
-1 -2 -8 0.0429
0 0 9 0.0304
3 0 -6 0.0570
5 0 -1 0.0722
3 0 8 0.0494
3 -2 7 0.0685
-3 -1 -8 0.0481
1 -5 6 0.0873
0 -1 9 0.0325
0 -6 -4 0.1063
0 -1 -9 0.0305
1 6 -4 0.0884
1 7 0 0.0969
-2 -4 6 0.0772
-5 0 1 0.0838
-5 -3 1 0.0723
5 0 -2 0.0704
0 0 -1 0.0190

loop_
_geom_angle_atom_site_label_1
_geom_angle_atom_site_label_2
_geom_angle_atom_site_label_3
_geom_angle
_geom_angle_site_symmetry_1
_geom_angle_site_symmetry_3
_geom_angle_publ_flag
C4 N3 C16 118.9(4) . . ?
C2 N3 C4 123.3(3) . . ?
C2 N3 C16 117.7(3) . . ?
C12 N1 C14 118.6(3) . . ?
C2 N1 C12 123.6(3) . . ?
C2 N1 C14 117.8(3) . . ?
N3 C4 C13 119.0(3) . . ?
C5 C4 N3 120.5(3) . . ?
C5 C4 C13 120.4(3) . . ?
C4 C13 C8 121.0(3) . . ?
C4 C13 C12 118.4(3) . . ?
C12 C13 C8 120.6(3) . . ?
C9 C8 C13 117.5(3) . . ?
C9 C8 C7 125.3(2) . . ?
C7 C8 C13 117.2(3) . . ?
N1 C12 C13 118.7(3) . . ?
C11 C12 N1 121.1(3) . . ?
C11 C12 C13 120.1(3) . . ?
C29 C28 C33 120.0(3) . . ?
C29 C28 C27 121.5(3) . . ?
C27 C28 C33 118.5(3) . . ?
O15 C2 N3 121.4(3) . . ?
O15 C2 N1 122.0(3) . . ?
N1 C2 N3 116.6(3) . . ?
C8 C9 C17 125.8(3) . . ?
C10 C9 C8 119.1(3) . . ?
C10 C9 C17 115.1(3) . . ?
C33 C32 H32 119.7 . . ?
C31 C32 H32 119.7 . . ?
C31 C32 C33 120.6(3) . . ?
C8 C7 C24 125.5(3) . . ?
C6 C7 C8 118.8(2) . . ?
C6 C7 C24 115.7(2) . . ?
C12 C11 H11 120.2 . . ?
C12 C11 C10 119.7(3) . . ?
C10 C11 H11 120.2 . . ?
C4 C5 H5 120.8 . . ?
C4 C5 C6 118.4(3) . . ?
C6 C5 H5 120.8 . . ?
C9 C10 C11 122.9(3) . . ?
C9 C10 H10 118.6 . . ?
C11 C10 H10 118.6 . . ?
C32 C33 C28 118.0(3) . . ?
C24 C33 C28 120.1(3) . . ?
C24 C33 C32 121.9(3) . . ?
C18 C17 C9 120.7(3) . . ?
C23 C17 C9 119.6(3) . . ?
C23 C17 C18 119.5(3) . . ?
C7 C6 C5 124.1(2) . . ?
C7 C6 H6 118.0 . . ?
C5 C6 H6 118.0 . . ?
C25 C26 H26 119.6 . . ?
C27 C26 H26 119.6 . . ?
C27 C26 C25 120.9(3) . . ?
N3 C16 H16A 109.5 . . ?
N3 C16 H16B 109.5 . . ?
N3 C16 H16C 109.5 . . ?
H16A C16 H16B 109.5 . . ?
H16A C16 H16C 109.5 . . ?
H16B C16 H16C 109.5 . . ?
C26 C25 H25 119.8 . . ?
C24 C25 C26 120.5(3) . . ?
C24 C25 H25 119.8 . . ?
N1 C14 H14A 109.5 . . ?
N1 C14 H14B 109.5 . . ?
N1 C14 H14C 109.5 . . ?
H14A C14 H14B 109.5 . . ?
H14A C14 H14C 109.5 . . ?
H14B C14 H14C 109.5 . . ?
C33 C24 C7 122.2(3) . . ?
C25 C24 C7 118.5(3) . . ?
C25 C24 C33 119.2(2) . . ?
C28 C29 H29 119.7 . . ?
C30 C29 C28 120.5(3) . . ?
C30 C29 H29 119.7 . . ?
C17 C18 H18 119.8 . . ?
C19 C18 C17 120.4(4) . . ?
C19 C18 H18 119.8 . . ?
C28 C27 H27 119.7 . . ?
C26 C27 C28 120.6(3) . . ?
C26 C27 H27 119.7 . . ?
C17 C23 H23 119.9 . . ?
C17 C23 C22 120.2(4) . . ?
C22 C23 H23 119.9 . . ?
C32 C31 H31 119.6 . . ?
C32 C31 C30 120.8(4) . . ?
C30 C31 H31 119.6 . . ?
C29 C30 C31 120.1(3) . . ?
C29 C30 H30 120.0 . . ?
C31 C30 H30 120.0 . . ?
C22 C21 H21 119.4 . . ?
C22 C21 C19 121.2(3) . . ?
C19 C21 H21 119.4 . . ?
C23 C22 H22 120.3 . . ?
C21 C22 C23 119.4(4) . . ?
C21 C22 H22 120.3 . . ?
C18 C19 C20 119.5(4) . . ?
C21 C19 C18 119.3(4) . . ?
C21 C19 C20 121.2(3) . . ?
C19 C20 H20A 109.5 . . ?
C19 C20 H20B 109.5 . . ?
C19 C20 H20C 109.5 . . ?
H20A C20 H20B 109.5 . . ?
H20A C20 H20C 109.5 . . ?
H20B C20 H20C 109.5 . . ?
C31A C30A H30A 119.3 . . ?
C29A C30A H30A 119.3 . . ?
C29A C30A C31A 121.5(19) . . ?
O15A C2A N1A 127(2) . . ?
O15A C2A N3A 119(2) . . ?
N1A C2A N3A 114.0(18) . . ?
C2A N1A C12A 124(2) . . ?
C2A N1A C14A 119(2) . . ?
C12A N1A C14A 116(2) . . ?
C2A N3A C4A 124.5(19) . . ?
C2A N3A C16A 115(2) . . ?
C4A N3A C16A 120(3) . . ?
N1A C12A C13A 115(2) . . ?
C11A C12A N1A 121(2) . . ?
C11A C12A C13A 118.3(19) . . ?
N1A C14A H14D 109.5 . . ?
N1A C14A H14E 109.5 . . ?
N1A C14A H14F 109.5 . . ?
H14D C14A H14E 109.5 . . ?
H14D C14A H14F 109.5 . . ?
H14E C14A H14F 109.5 . . ?
N3A C4A C13A 118.3(17) . . ?
C5A C4A N3A 120(2) . . ?
C5A C4A C13A 119.3(19) . . ?
N3A C16A H16D 109.5 . . ?
N3A C16A H16E 109.5 . . ?
N3A C16A H16F 109.5 . . ?
H16D C16A H16E 109.5 . . ?
H16D C16A H16F 109.5 . . ?
H16E C16A H16F 109.5 . . ?
C12A C13A C8A 119(2) . . ?
C4A C13A C12A 116(2) . . ?
C4A C13A C8A 119(2) . . ?
C12A C11A H11A 120.2 . . ?
C12A C11A C10A 120(2) . . ?
C10A C11A H11A 120.2 . . ?
C4A C5A H5A 121.0 . . ?
C4A C5A C6A 118(2) . . ?
C6A C5A H5A 121.0 . . ?
C9A C8A C13A 117.0(16) . . ?
C7A C8A C13A 117.7(15) . . ?
C7A C8A C9A 123.6(15) . . ?
C11A C10A H10A 117.8 . . ?
C9A C10A C11A 124(2) . . ?
C9A C10A H10A 117.8 . . ?
C5A C6A H6A 118.4 . . ?
C7A C6A C5A 123.1(18) . . ?
C7A C6A H6A 118.4 . . ?
C8A C9A C17A 126.7(18) . . ?
C10A C9A C8A 116.1(17) . . ?
C10A C9A C17A 116.3(18) . . ?
C8A C7A C24A 123.5(16) . . ?
C6A C7A C8A 119.1(14) . . ?
C6A C7A C24A 115.5(16) . . ?
C18A C17A C9A 118(2) . . ?
C23A C17A C9A 119.7(19) . . ?
C23A C17A C18A 121.4(17) . . ?
C25A C24A C7A 117.9(18) . . ?
C25A C24A C33A 116.7(18) . . ?
C33A C24A C7A 124.5(17) . . ?
C17A C18A H18A 121.3 . . ?
C17A C18A C19A 117(2) . . ?
C19A C18A H18A 121.3 . . ?
C17A C23A H23A 119.5 . . ?
C17A C23A C22A 121(2) . . ?
C22A C23A H23A 119.5 . . ?
C24A C25A H25A 118.0 . . ?
C24A C25A C26A 124(2) . . ?
C26A C25A H25A 118.0 . . ?
C24A C33A C28A 118.4(15) . . ?
C32A C33A C24A 122.8(16) . . ?
C32A C33A C28A 118.8(16) . . ?
C33A C32A H32A 119.1 . . ?
C31A C32A C33A 122(2) . . ?
C31A C32A H32A 119.1 . . ?
C18A C19A C20A 119(2) . . ?
C21A C19A C18A 121(2) . . ?
C21A C19A C20A 120(2) . . ?
C23A C22A H22A 121.4 . . ?
C21A C22A C23A 117(2) . . ?
C21A C22A H22A 121.4 . . ?
C19A C21A H21A 119.1 . . ?
C22A C21A C19A 122(2) . . ?
C22A C21A H21A 119.1 . . ?
C25A C26A H26A 121.2 . . ?
C27A C26A C25A 118(2) . . ?
C27A C26A H26A 121.2 . . ?
C33A C28A C27A 121.0(19) . . ?
C29A C28A C33A 118.4(19) . . ?
C29A C28A C27A 120(2) . . ?
C26A C27A C28A 120(2) . . ?
C26A C27A H27A 120.0 . . ?
C28A C27A H27A 120.0 . . ?
C30A C31A H31A 120.8 . . ?
C32A C31A C30A 118(2) . . ?
C32A C31A H31A 120.8 . . ?
C19A C20A H20D 109.5 . . ?
C19A C20A H20E 109.5 . . ?
C19A C20A H20F 109.5 . . ?
H20D C20A H20E 109.5 . . ?
H20D C20A H20F 109.5 . . ?
H20E C20A H20F 109.5 . . ?
C30A C29A C28A 119.9(19) . . ?
C30A C29A H29A 120.0 . . ?
C28A C29A H29A 120.0 . . ?

loop_
_geom_bond_atom_site_label_1
_geom_bond_atom_site_label_2
_geom_bond_distance
_geom_bond_site_symmetry_2
_geom_bond_publ_flag
O15 C2 1.228(3) . ?
N3 C4 1.404(4) . ?
N3 C2 1.383(4) . ?
N3 C16 1.459(4) . ?
N1 C12 1.405(4) . ?
N1 C2 1.372(4) . ?
N1 C14 1.466(3) . ?
C4 C13 1.412(4) . ?
C4 C5 1.380(4) . ?
C13 C8 1.445(4) . ?
C13 C12 1.420(4) . ?
C8 C9 1.434(4) . ?
C8 C7 1.440(4) . ?
C12 C11 1.368(4) . ?
C28 C33 1.427(4) . ?
C28 C29 1.407(5) . ?
C28 C27 1.424(5) . ?
C9 C10 1.381(4) . ?
C9 C17 1.490(4) . ?
C32 H32 0.9500 . ?
C32 C33 1.423(5) . ?
C32 C31 1.375(5) . ?
C7 C6 1.373(4) . ?
C7 C24 1.497(3) . ?
C11 H11 0.9500 . ?
C11 C10 1.404(4) . ?
C5 H5 0.9500 . ?
C5 C6 1.403(4) . ?
C10 H10 0.9500 . ?
C33 C24 1.414(4) . ?
C17 C18 1.398(5) . ?
C17 C23 1.392(4) . ?
C6 H6 0.9500 . ?
C26 H26 0.9500 . ?
C26 C25 1.410(4) . ?
C26 C27 1.363(4) . ?
C16 H16A 0.9800 . ?
C16 H16B 0.9800 . ?
C16 H16C 0.9800 . ?
C25 H25 0.9500 . ?
C25 C24 1.393(4) . ?
C14 H14A 0.9800 . ?
C14 H14B 0.9800 . ?
C14 H14C 0.9800 . ?
C29 H29 0.9500 . ?
C29 C30 1.375(5) . ?
C18 H18 0.9500 . ?
C18 C19 1.389(4) . ?
C27 H27 0.9500 . ?
C23 H23 0.9500 . ?
C23 C22 1.397(4) . ?
C31 H31 0.9500 . ?
C31 C30 1.406(4) . ?
C30 H30 0.9500 . ?
C21 H21 0.9500 . ?
C21 C22 1.381(6) . ?
C21 C19 1.388(6) . ?
C22 H22 0.9500 . ?
C19 C20 1.501(6) . ?
C20 H20A 0.9800 . ?
C20 H20B 0.9800 . ?
C20 H20C 0.9800 . ?
C30A H30A 0.9500 . ?
C30A C31A 1.405(18) . ?
C30A C29A 1.380(18) . ?
O15A C2A 1.245(17) . ?
C2A N1A 1.375(17) . ?
C2A N3A 1.397(17) . ?
N1A C12A 1.422(19) . ?
N1A C14A 1.470(18) . ?
N3A C4A 1.408(18) . ?
N3A C16A 1.455(19) . ?
C12A C13A 1.429(18) . ?
C12A C11A 1.368(17) . ?
C14A H14D 0.9800 . ?
C14A H14E 0.9800 . ?
C14A H14F 0.9800 . ?
C4A C13A 1.413(17) . ?
C4A C5A 1.382(18) . ?
C16A H16D 0.9800 . ?
C16A H16E 0.9800 . ?
C16A H16F 0.9800 . ?
C13A C8A 1.447(17) . ?
C11A H11A 0.9500 . ?
C11A C10A 1.412(18) . ?
C5A H5A 0.9500 . ?
C5A C6A 1.412(18) . ?
C8A C9A 1.435(16) . ?
C8A C7A 1.434(16) . ?
C10A H10A 0.9500 . ?
C10A C9A 1.377(18) . ?
C6A H6A 0.9500 . ?
C6A C7A 1.360(17) . ?
C9A C17A 1.501(16) . ?
C7A C24A 1.497(16) . ?
C17A C18A 1.395(18) . ?
C17A C23A 1.387(18) . ?
C24A C25A 1.395(18) . ?
C24A C33A 1.426(16) . ?
C18A H18A 0.9500 . ?
C18A C19A 1.399(18) . ?
C23A H23A 0.9500 . ?
C23A C22A 1.414(18) . ?
C25A H25A 0.9500 . ?
C25A C26A 1.422(19) . ?
C33A C32A 1.404(18) . ?
C33A C28A 1.431(17) . ?
C32A H32A 0.9500 . ?
C32A C31A 1.378(19) . ?
C19A C21A 1.391(19) . ?
C19A C20A 1.488(19) . ?
C22A H22A 0.9500 . ?
C22A C21A 1.38(2) . ?
C21A H21A 0.9500 . ?
C26A H26A 0.9500 . ?
C26A C27A 1.358(19) . ?
C28A C27A 1.439(19) . ?
C28A C29A 1.419(18) . ?
C27A H27A 0.9500 . ?
C31A H31A 0.9500 . ?
C20A H20D 0.9800 . ?
C20A H20E 0.9800 . ?
C20A H20F 0.9800 . ?
C29A H29A 0.9500 . ?

loop_
_geom_torsion_atom_site_label_1
_geom_torsion_atom_site_label_2
_geom_torsion_atom_site_label_3
_geom_torsion_atom_site_label_4
_geom_torsion
_geom_torsion_site_symmetry_1
_geom_torsion_site_symmetry_2
_geom_torsion_site_symmetry_3
_geom_torsion_site_symmetry_4
_geom_torsion_publ_flag
N3 C4 C13 C8 -176.2(8) . . . . ?
N3 C4 C13 C12 5.2(9) . . . . ?
N3 C4 C5 C6 174.7(7) . . . . ?
N1 C12 C11 C10 179.3(7) . . . . ?
C4 N3 C2 O15 -177.7(7) . . . . ?
C4 N3 C2 N1 1.0(14) . . . . ?
C4 C13 C8 C9 -178.6(4) . . . . ?
C4 C13 C8 C7 1.8(7) . . . . ?
C4 C13 C12 N1 -0.3(9) . . . . ?
C4 C13 C12 C11 -178.9(6) . . . . ?
C4 C5 C6 C7 1.1(5) . . . . ?
C13 C4 C5 C6 -2.8(6) . . . . ?
C13 C8 C9 C10 -2.8(6) . . . . ?
C13 C8 C9 C17 176.0(4) . . . . ?
C13 C8 C7 C6 -3.4(5) . . . . ?
C13 C8 C7 C24 175.2(4) . . . . ?
C13 C12 C11 C10 -2.1(9) . . . . ?
C8 C13 C12 N1 -178.9(7) . . . . ?
C8 C13 C12 C11 2.5(9) . . . . ?
C8 C9 C10 C11 3.3(6) . . . . ?
C8 C9 C17 C18 -61.8(4) . . . . ?
C8 C9 C17 C23 123.1(4) . . . . ?
C8 C7 C6 C5 2.1(5) . . . . ?
C8 C7 C24 C33 -69.2(4) . . . . ?
C8 C7 C24 C25 115.0(3) . . . . ?
C12 N1 C2 O15 -176.9(6) . . . . ?
C12 N1 C2 N3 4.4(11) . . . . ?
C12 C13 C8 C9 -0.1(7) . . . . ?
C12 C13 C8 C7 -179.6(5) . . . . ?
C12 C11 C10 C9 -0.8(9) . . . . ?
C28 C33 C24 C7 179.2(4) . . . . ?
C28 C33 C24 C25 -5.0(5) . . . . ?
C28 C29 C30 C31 -1.1(6) . . . . ?
C2 N3 C4 C13 -5.8(14) . . . . ?
C2 N3 C4 C5 176.6(8) . . . . ?
C2 N1 C12 C13 -4.8(10) . . . . ?
C2 N1 C12 C11 173.8(6) . . . . ?
C9 C8 C7 C6 177.0(3) . . . . ?
C9 C8 C7 C24 -4.4(5) . . . . ?
C9 C17 C18 C19 -176.3(3) . . . . ?
C9 C17 C23 C22 176.2(3) . . . . ?
C32 C33 C24 C7 -1.3(4) . . . . ?
C32 C33 C24 C25 174.5(3) . . . . ?
C32 C31 C30 C29 1.6(5) . . . . ?
C7 C8 C9 C10 176.8(3) . . . . ?
C7 C8 C9 C17 -4.5(5) . . . . ?
C5 C4 C13 C8 1.3(8) . . . . ?
C5 C4 C13 C12 -177.2(5) . . . . ?
C10 C9 C17 C18 116.9(3) . . . . ?
C10 C9 C17 C23 -58.1(4) . . . . ?
C33 C28 C29 C30 -0.6(8) . . . . ?
C33 C28 C27 C26 1.8(7) . . . . ?
C33 C32 C31 C30 -0.4(6) . . . . ?
C17 C9 C10 C11 -175.6(5) . . . . ?
C17 C18 C19 C21 0.8(4) . . . . ?
C17 C18 C19 C20 -179.6(3) . . . . ?
C17 C23 C22 C21 -0.4(4) . . . . ?
C6 C7 C24 C33 109.4(3) . . . . ?
C6 C7 C24 C25 -66.4(4) . . . . ?
C26 C25 C24 C7 -179.7(3) . . . . ?
C26 C25 C24 C33 4.4(5) . . . . ?
C16 N3 C4 C13 178.2(7) . . . . ?
C16 N3 C4 C5 0.7(13) . . . . ?
C16 N3 C2 O15 -1.7(13) . . . . ?
C16 N3 C2 N1 177.0(7) . . . . ?
C25 C26 C27 C28 -2.5(6) . . . . ?
C14 N1 C12 C13 177.3(5) . . . . ?
C14 N1 C12 C11 -4.1(10) . . . . ?
C14 N1 C2 O15 1.0(7) . . . . ?
C14 N1 C2 N3 -177.7(7) . . . . ?
C24 C7 C6 C5 -176.6(3) . . . . ?
C29 C28 C33 C32 1.7(8) . . . . ?
C29 C28 C33 C24 -178.7(4) . . . . ?
C29 C28 C27 C26 -177.5(5) . . . . ?
C18 C17 C23 C22 1.1(4) . . . . ?
C27 C28 C33 C32 -177.6(4) . . . . ?
C27 C28 C33 C24 2.0(7) . . . . ?
C27 C28 C29 C30 178.7(4) . . . . ?
C27 C26 C25 C24 -0.6(5) . . . . ?
C23 C17 C18 C19 -1.3(4) . . . . ?
C31 C32 C33 C28 -1.2(6) . . . . ?
C31 C32 C33 C24 179.2(3) . . . . ?
C22 C21 C19 C18 -0.1(4) . . . . ?
C22 C21 C19 C20 -179.7(3) . . . . ?
C19 C21 C22 C23 -0.1(5) . . . . ?
O15A C2A N1A C12A -165(6) . . . . ?
O15A C2A N1A C14A 2(11) . . . . ?
O15A C2A N3A C4A 178(9) . . . . ?
O15A C2A N3A C16A 8(14) . . . . ?
C2A N1A C12A C13A -29(11) . . . . ?
C2A N1A C12A C11A 176(7) . . . . ?
C2A N3A C4A C13A 5(15) . . . . ?
C2A N3A C4A C5A 168(9) . . . . ?
N1A C2A N3A C4A 0(15) . . . . ?
N1A C2A N3A C16A -169(8) . . . . ?
N1A C12A C13A C4A 32(8) . . . . ?
N1A C12A C13A C8A -174(7) . . . . ?
N1A C12A C11A C10A 159(7) . . . . ?
N3A C2A N1A C12A 12(12) . . . . ?
N3A C2A N1A C14A 179(8) . . . . ?
N3A C4A C13A C12A -22(10) . . . . ?
N3A C4A C13A C8A -175(8) . . . . ?
N3A C4A C5A C6A 177(7) . . . . ?
C12A C13A C8A C9A 27(7) . . . . ?
C12A C13A C8A C7A -167(5) . . . . ?
C12A C11A C10A C9A -1(9) . . . . ?
C14A N1A C12A C13A 164(6) . . . . ?
C14A N1A C12A C11A 9(10) . . . . ?
C4A C13A C8A C9A -180(5) . . . . ?
C4A C13A C8A C7A -14(8) . . . . ?
C4A C5A C6A C7A 11(6) . . . . ?
C16A N3A C4A C13A 174(8) . . . . ?
C16A N3A C4A C5A -23(14) . . . . ?
C13A C12A C11A C10A 5(9) . . . . ?
C13A C4A C5A C6A -20(7) . . . . ?
C13A C8A C9A C10A -23(6) . . . . ?
C13A C8A C9A C17A 169(4) . . . . ?
C13A C8A C7A C6A 5(5) . . . . ?
C13A C8A C7A C24A 169(4) . . . . ?
C11A C12A C13A C4A -172(6) . . . . ?
C11A C12A C13A C8A -18(9) . . . . ?
C11A C10A C9A C8A 10(7) . . . . ?
C11A C10A C9A C17A 180(5) . . . . ?
C5A C4A C13A C12A 176(5) . . . . ?
C5A C4A C13A C8A 22(8) . . . . ?
C5A C6A C7A C8A -4(5) . . . . ?
C5A C6A C7A C24A -169(3) . . . . ?
C8A C9A C17A C18A -76(4) . . . . ?
C8A C9A C17A C23A 114(4) . . . . ?
C8A C7A C24A C25A -52(5) . . . . ?
C8A C7A C24A C33A 117(3) . . . . ?
C10A C9A C17A C18A 115(4) . . . . ?
C10A C9A C17A C23A -55(4) . . . . ?
C6A C7A C24A C25A 112(4) . . . . ?
C6A C7A C24A C33A -79(4) . . . . ?
C9A C8A C7A C6A 170(3) . . . . ?
C9A C8A C7A C24A -27(5) . . . . ?
C9A C17A C18A C19A -175(3) . . . . ?
C9A C17A C23A C22A 173(3) . . . . ?
C7A C8A C9A C10A 173(3) . . . . ?
C7A C8A C9A C17A 4(5) . . . . ?
C7A C24A C25A C26A -173(4) . . . . ?
C7A C24A C33A C32A 3(4) . . . . ?
C7A C24A C33A C28A -177(5) . . . . ?
C17A C18A C19A C21A 3(5) . . . . ?
C17A C18A C19A C20A 177(3) . . . . ?
C17A C23A C22A C21A 0(5) . . . . ?
C24A C25A C26A C27A -16(9) . . . . ?
C24A C33A C32A C31A -177(3) . . . . ?
C24A C33A C28A C27A -3(10) . . . . ?
C24A C33A C28A C29A -174(5) . . . . ?
C18A C17A C23A C22A 3(5) . . . . ?
C18A C19A C21A C22A -1(5) . . . . ?
C23A C17A C18A C19A -5(5) . . . . ?
C23A C22A C21A C19A -1(5) . . . . ?
C25A C24A C33A C32A 171(4) . . . . ?
C25A C24A C33A C28A -8(6) . . . . ?
C25A C26A C27A C28A 3(9) . . . . ?
C33A C24A C25A C26A 18(7) . . . . ?
C33A C32A C31A C30A -9(5) . . . . ?
C33A C28A C27A C26A 6(12) . . . . ?
C33A C28A C29A C30A -9(10) . . . . ?
C32A C33A C28A C27A 178(6) . . . . ?
C32A C33A C28A C29A 6(10) . . . . ?
C28A C33A C32A C31A 3(7) . . . . ?
C27A C28A C29A C30A 180(6) . . . . ?
C31A C30A C29A C28A 2(7) . . . . ?
C20A C19A C21A C22A -174(3) . . . . ?
C29A C30A C31A C32A 7(5) . . . . ?
C29A C28A C27A C26A 177(6) . . . . ?

loop_
_exptl_oxdiff_crystal_face_indexfrac_h
_exptl_oxdiff_crystal_face_indexfrac_k
_exptl_oxdiff_crystal_face_indexfrac_l
_exptl_oxdiff_crystal_face_x
_exptl_oxdiff_crystal_face_y
_exptl_oxdiff_crystal_face_z
-5.0512 0.0307 -3.8291 0.8783 0.4780 -0.0092
-1.4070 -1.5162 -8.4539 0.1262 0.9689 0.2127
-0.3928 0.0046 8.6253 0.1831 -0.9830 0.0091
3.4976 -0.2124 -6.2652 -0.7259 0.6874 0.0243
5.3014 0.0523 -1.4978 -0.9915 0.1296 -0.0090
2.8912 0.1229 7.7034 -0.4297 -0.9029 -0.0091
2.5345 -2.1535 7.1892 -0.4058 -0.8545 0.3243
-2.9459 -1.1986 -7.6423 0.4240 0.8902 0.1669
0.5346 -4.6540 6.0096 -0.0923 -0.7183 0.6896
-0.4504 -0.6686 8.5451 0.1823 -0.9773 0.1078
-0.3972 -6.2688 -3.7565 -0.0717 0.3963 0.9153
0.3433 -0.5540 -8.6283 -0.1825 0.9806 0.0715
0.7132 6.1009 -3.5044 -0.0823 0.4304 -0.8989
0.6080 6.8187 0.2285 -0.0039 0.0086 -1.0000
-1.9946 -4.1017 6.0215 0.3806 -0.6964 0.6084
-5.3222 -0.3920 1.4788 0.9899 -0.1292 0.0588
-5.1165 -2.6201 1.2599 0.9151 -0.1187 0.3854
5.2482 -0.4400 -1.5179 -0.9896 0.1295 0.0632
-0.0001 -0.0003 -1.0000 -0.0129 0.1143 -0.0011

loop_
_smtbx_masks_void_nr
_smtbx_masks_void_average_x
_smtbx_masks_void_average_y
_smtbx_masks_void_average_z
_smtbx_masks_void_volume
_smtbx_masks_void_count_electrons
_smtbx_masks_void_content
1 -0.361 0.500 0.000 133.0 47.3 ?
